data_7718907
loop_
_publ_author_name
'Yang, Hong-Li'
'Zhang, Rui-Jie'
'Zheng, Teng-Fei'
'Cao, Chen'
'Peng, Yan'
'Chen, Jing-Lin'
'Wen, He-Rui'
'Liu, Sui-Jun'

_publ_section_title
;
 Aromatic dicarboxylates induced structural diversity of Cd<sup>II</sup>
 metal-organic frameworks from a 2D layer to a 3D pillar-layer network for
 fluorescence sensing of cations, anions and L-serine.
;
_journal_issue 27
_journal_name_full 'Dalton transactions (Cambridge, England : 2003)'
_journal_page_first 10742
_journal_page_last 10750
_journal_paper_doi 10.1039/d5dt00305a
_journal_volume 54
_journal_year 2025
_chemical_formula_moiety 'C34 H20 Cd N6 O4 S, 2[H2O]'
_chemical_formula_sum 'C34 H24 Cd N6 O6 S'
_chemical_formula_weight 757.05
_space_group_crystal_system monoclinic
_space_group_IT_number 15
_space_group_name_Hall '-C 2yc'
_space_group_name_H-M_alt 'C 1 2/c 1'
_atom_sites_solution_hydrogens geom
_atom_sites_solution_primary iterative
_audit_creation_date 2025-03-19
_audit_creation_method
;
Olex2 1.5
(compiled 2024.02.16 svn.r378c4104 for OlexSys, GUI svn.r6928)
;
_audit_update_record
;
2025-05-02 deposited with the CCDC.	2025-06-16 downloaded from the CCDC.
;
_cell_angle_alpha 90
_cell_angle_beta 100.778(9)
_cell_angle_gamma 90
_cell_formula_units_Z 8
_cell_length_a 13.8218(10)
_cell_length_b 15.9398(11)
_cell_length_c 28.573(3)
_cell_measurement_reflns_used 2040
_cell_measurement_temperature 293(2)
_cell_measurement_theta_max 25.9230
_cell_measurement_theta_min 2.3270
_cell_volume 6184.1(9)
_computing_cell_refinement 'SAINT V8.38A (?, 2016)'
_computing_data_collection 'SAINT V8.38A (?, 2016)'
_computing_data_reduction 'SAINT V8.38A (?, 2016)'
_computing_molecular_graphics 'Olex2 1.5 (Dolomanov et al., 2009)'
_computing_publication_material 'Olex2 1.5 (Dolomanov et al., 2009)'
_computing_structure_refinement 'SHELXL 2018/3 (Sheldrick, 2015)'
_computing_structure_solution 'olex2.solve 1.5 (Bourhis et al., 2015)'
_diffrn_ambient_temperature 293(2)
_diffrn_measured_fraction_theta_full 0.999
_diffrn_measured_fraction_theta_max 0.999
_diffrn_measurement_device_type 'Bruker APEX-II CCD'
_diffrn_measurement_method '\f and \w scans'
_diffrn_radiation_type MoK\a
_diffrn_radiation_wavelength 0.71073
_diffrn_reflns_av_R_equivalents 0.0514
_diffrn_reflns_av_unetI/netI 0.0920
_diffrn_reflns_Laue_measured_fraction_full 0.999
_diffrn_reflns_Laue_measured_fraction_max 0.999
_diffrn_reflns_limit_h_max 16
_diffrn_reflns_limit_h_min -16
_diffrn_reflns_limit_k_max 18
_diffrn_reflns_limit_k_min -18
_diffrn_reflns_limit_l_max 33
_diffrn_reflns_limit_l_min -17
_diffrn_reflns_number 10170
_diffrn_reflns_point_group_measured_fraction_full 0.999
_diffrn_reflns_point_group_measured_fraction_max 0.999
_diffrn_reflns_theta_full 25.010
_diffrn_reflns_theta_max 25.010
_diffrn_reflns_theta_min 2.657
_diffrn_standards_number 0
_exptl_absorpt_coefficient_mu 0.832
_exptl_absorpt_correction_type none
_exptl_crystal_colour yellow
_exptl_crystal_colour_primary yellow
_exptl_crystal_density_diffrn 1.626
_exptl_crystal_description block
_exptl_crystal_F_000 3056
_exptl_crystal_size_max 0.15
_exptl_crystal_size_mid 0.13
_exptl_crystal_size_min 0.12
_refine_diff_density_max 1.298
_refine_diff_density_min -0.897
_refine_diff_density_rms 0.108
_refine_ls_extinction_method none
_refine_ls_goodness_of_fit_ref 1.064
_refine_ls_hydrogen_treatment constr
_refine_ls_matrix_type full
_refine_ls_number_parameters 415
_refine_ls_number_reflns 5456
_refine_ls_number_restraints 12
_refine_ls_restrained_S_all 1.075
_refine_ls_R_factor_all 0.0825
_refine_ls_R_factor_gt 0.0536
_refine_ls_shift/su_max 0.001
_refine_ls_shift/su_mean 0.000
_refine_ls_structure_factor_coef Fsqd
_refine_ls_weighting_details 'w=1/[\s^2^(Fo^2^)+(0.0531P)^2^+4.1524P] where P=(Fo^2^+2Fc^2^)/3'
_refine_ls_weighting_scheme calc
_refine_ls_wR_factor_gt 0.1224
_refine_ls_wR_factor_ref 0.1488
_reflns_Friedel_coverage 0.000
_reflns_number_gt 3798
_reflns_number_total 5456
_reflns_threshold_expression 'I > 2\s(I)'
_cod_data_source_file d5dt00305a2.cif
_cod_data_source_block JXUST-46
_cod_depositor_comments 'Adding full bibliography for 7718906--7718907.cif.'
_cod_database_code 7718907
_shelx_shelxl_version_number 2018/3
_shelx_space_group_comment
;
The symmetry employed for this shelxl refinement is uniquely defined
by the following loop, which should always be used as a source of
symmetry information in preference to the above space-group names.
They are only intended as comments.
;
_shelx_estimated_absorpt_t_max 0.907
_shelx_estimated_absorpt_t_min 0.885
_olex2_refinement_description
;
1. Fixed Uiso
 At 1.2 times of:
  All C(H) groups
2. Uiso/Uaniso restraints and constraints
Uanis(C25) \\sim Ueq, Uanis(C24) \\sim Ueq: with sigma of 0.01 and sigma for
terminal atoms of 0.02
3.a Aromatic/amide H refined with riding coordinates:
 C1(H1), C5(H5), C4(H4), C9(H9), C8(H8), C7(H7), C6(H6), C14(H14), C17(H17),
 C18(H18), C19(H19), C20(H20), C23(H23), C24(H24), C25(H25), C26(H26), C29(H29),
  C30(H30), C31(H31), C32(H32)
;
_platon_squeeze_special_details
;
A solvent mask was calculated and 148 electrons were 
found in a volume of 1012\%A^3^ in 1 void per unit cell. 
This is consistent with the presence of 
2[H2O] per formula unit 
which account for 160 electrons 
per unit cell.
;
_platon_squeeze_void_probe_radius 1.20
_olex2_submission_special_instructions 'No special instructions were received'

loop_
_space_group_symop_operation_xyz
'x, y, z'
'-x, y, -z+1/2'
'x+1/2, y+1/2, z'
'-x+1/2, y+1/2, -z+1/2'
'-x, -y, -z'
'x, -y, z-1/2'
'-x+1/2, -y+1/2, -z'
'x+1/2, -y+1/2, z-1/2'

loop_
_atom_site_label
_atom_site_type_symbol
_atom_site_fract_x
_atom_site_fract_y
_atom_site_fract_z
_atom_site_U_iso_or_equiv
_atom_site_adp_type
_atom_site_occupancy
_atom_site_site_symmetry_order
_atom_site_calc_flag
_atom_site_refinement_flags_posn
_atom_site_refinement_flags_adp
_atom_site_refinement_flags_occupancy
_atom_site_disorder_assembly
_atom_site_disorder_group
Cd1 Cd -0.00274(3) 0.40653(3) 0.54311(2) 0.03116(16) Uani 1 1 d . . . . .
C1 C 0.2180(4) 0.3840(4) 0.5316(2) 0.0356(14) Uani 1 1 d . . . . .
H1 H 0.229999 0.404916 0.562573 0.043 Uiso 1 1 calc R U . . .
N1 N 0.1305(3) 0.3630(3) 0.50887(18) 0.0341(11) Uani 1 1 d . . . . .
S1 S 0.42174(11) 0.59110(10) 0.59252(7) 0.0483(5) Uani 1 1 d . . . . .
O1 O 0.0062(3) 0.2771(3) 0.59734(16) 0.0477(11) Uani 1 1 d . . . . .
O2 O 0.0865(3) 0.3941(3) 0.61806(15) 0.0433(11) Uani 1 1 d . . . . .
C2 C 0.1445(4) 0.3357(3) 0.4639(2) 0.0316(13) Uani 1 1 d . . . . .
N2 N 0.2902(3) 0.3724(3) 0.50547(19) 0.0335(12) Uani 1 1 d . . . . .
O3 O 0.4235(3) 0.0423(3) 0.95796(16) 0.0441(11) Uani 1 1 d . . . . .
C3 C 0.2449(4) 0.3415(3) 0.4613(2) 0.0332(14) Uani 1 1 d . . . . .
N3 N 0.3546(3) 0.5196(3) 0.56261(19) 0.0369(12) Uani 1 1 d . . . . .
N5 N 0.6954(3) 0.4494(3) 0.57247(18) 0.0326(11) Uani 1 1 d . . . . .
C5 C 0.0764(4) 0.3066(4) 0.4249(2) 0.0413(16) Uani 1 1 d . . . . .
H5 H 0.009840 0.302077 0.426128 0.050 Uiso 1 1 calc R U . . .
O4 O 0.3855(3) 0.1638(3) 0.98663(16) 0.0431(11) Uani 1 1 d . . . . .
C4 C 0.2791(4) 0.3197(4) 0.4205(2) 0.0415(16) Uani 1 1 d . . . . .
H4 H 0.345392 0.324023 0.418634 0.050 Uiso 1 1 calc R U . . .
N4 N 0.5305(4) 0.5555(3) 0.5921(2) 0.0442(14) Uani 1 1 d . . . . .
C9 C 0.5654(4) 0.3645(4) 0.5269(2) 0.0394(15) Uani 1 1 d . . . . .
H9 H 0.613680 0.329922 0.518601 0.047 Uiso 1 1 calc R U . . .
C8 C 0.4649(4) 0.3447(3) 0.5089(2) 0.0361(15) Uani 1 1 d . . . . .
H8 H 0.449059 0.298889 0.488768 0.043 Uiso 1 1 calc R U . . .
N7 N 0.8560(3) 0.4528(3) 0.57010(19) 0.0353(12) Uani 1 1 d . . . . .
C7 C 0.1110(5) 0.2853(4) 0.3850(3) 0.0532(19) Uani 1 1 d . . . . .
H7 H 0.066904 0.266133 0.358463 0.064 Uiso 1 1 calc R U . . .
C6 C 0.2098(5) 0.2913(4) 0.3826(3) 0.0510(18) Uani 1 1 d . . . . .
H6 H 0.230273 0.275660 0.354674 0.061 Uiso 1 1 calc R U . . .
C10 C 0.3915(4) 0.3929(3) 0.5210(2) 0.0343(14) Uani 1 1 d . . . . .
C12 C 0.5186(4) 0.4837(3) 0.5668(2) 0.0332(14) Uani 1 1 d . . . . .
C11 C 0.5939(4) 0.4309(4) 0.5554(2) 0.0337(14) Uani 1 1 d . . . . .
C13 C 0.4178(4) 0.4622(3) 0.5501(2) 0.0318(13) Uani 1 1 d . . . . .
C14 C 0.7675(4) 0.4376(4) 0.5461(2) 0.0346(14) Uani 1 1 d . . . . .
H14 H 0.754816 0.420546 0.514395 0.042 Uiso 1 1 calc R U . . .
C15 C 0.8434(4) 0.4766(4) 0.6156(2) 0.0391(15) Uani 1 1 d . . . . .
C16 C 0.7426(4) 0.4737(4) 0.6176(2) 0.0355(14) Uani 1 1 d . . . . .
C17 C 0.7101(5) 0.4913(5) 0.6595(3) 0.058(2) Uani 1 1 d . . . . .
H17 H 0.643847 0.488081 0.661497 0.069 Uiso 1 1 calc R U . . .
C18 C 0.7809(6) 0.5139(6) 0.6980(3) 0.077(3) Uani 1 1 d . . . . .
H18 H 0.761691 0.526508 0.726704 0.093 Uiso 1 1 calc R U . . .
C19 C 0.8802(6) 0.5184(6) 0.6954(3) 0.075(3) Uani 1 1 d . . . . .
H19 H 0.925310 0.535029 0.722126 0.090 Uiso 1 1 calc R U . . .
C20 C 0.9130(5) 0.4992(4) 0.6545(3) 0.0535(19) Uani 1 1 d . . . . .
H20 H 0.979618 0.501206 0.653091 0.064 Uiso 1 1 calc R U . . .
C21 C 0.0588(4) 0.3219(4) 0.6271(2) 0.0379(15) Uani 1 1 d . . . . .
C22 C 0.0941(5) 0.2883(4) 0.6771(2) 0.0425(16) Uani 1 1 d . . . . .
C23 C 0.0831(5) 0.2066(4) 0.6893(2) 0.0517(18) Uani 1 1 d . . . . .
H23 H 0.048580 0.170523 0.666618 0.062 Uiso 1 1 calc R U . . .
C24 C 0.1400(7) 0.3391(5) 0.7123(3) 0.080(3) Uani 1 1 d . U . . .
H24 H 0.149827 0.395291 0.705678 0.096 Uiso 1 1 calc R U . . .
C25 C 0.1732(7) 0.3083(5) 0.7587(3) 0.091(3) Uani 1 1 d . U . . .
H25 H 0.198824 0.345685 0.782881 0.109 Uiso 1 1 calc R U . . .
C26 C 0.1211(5) 0.1752(4) 0.7340(3) 0.0542(19) Uani 1 1 d . . . . .
H26 H 0.113895 0.118456 0.740077 0.065 Uiso 1 1 calc R U . . .
C27 C 0.1686(5) 0.2251(4) 0.7692(3) 0.0503(18) Uani 1 1 d . . . . .
C28 C 0.2150(5) 0.1950(4) 0.8172(2) 0.0471(17) Uani 1 1 d . . . . .
C29 C 0.2623(6) 0.1171(5) 0.8218(3) 0.066(2) Uani 1 1 d . . . . .
H29 H 0.260061 0.083610 0.795030 0.079 Uiso 1 1 calc R U . . .
C30 C 0.3126(5) 0.0887(4) 0.8657(2) 0.0499(18) Uani 1 1 d . . . . .
H30 H 0.342844 0.036326 0.867655 0.060 Uiso 1 1 calc R U . . .
C31 C 0.2181(5) 0.2418(4) 0.8575(2) 0.0520(19) Uani 1 1 d . . . . .
H31 H 0.186486 0.293548 0.855423 0.062 Uiso 1 1 calc R U . . .
C32 C 0.2677(5) 0.2136(4) 0.9017(3) 0.0537(19) Uani 1 1 d . . . . .
H32 H 0.267056 0.246139 0.928668 0.064 Uiso 1 1 calc R U . . .
C33 C 0.3186(4) 0.1369(4) 0.9064(2) 0.0357(14) Uani 1 1 d . . . . .
C34 C 0.3785(4) 0.1111(4) 0.9533(2) 0.0376(15) Uani 1 1 d . . . . .

loop_
_atom_site_aniso_label
_atom_site_aniso_U_11
_atom_site_aniso_U_22
_atom_site_aniso_U_33
_atom_site_aniso_U_23
_atom_site_aniso_U_13
_atom_site_aniso_U_12
Cd1 0.0196(2) 0.0433(3) 0.0288(3) -0.0013(2) 0.00007(17) 0.00094(18)
C1 0.023(3) 0.044(3) 0.041(4) -0.003(3) 0.008(3) -0.004(3)
N1 0.026(3) 0.039(3) 0.038(3) -0.005(2) 0.007(2) 0.001(2)
S1 0.0261(8) 0.0536(10) 0.0633(12) -0.0234(9) 0.0037(8) 0.0051(7)
O1 0.042(3) 0.058(3) 0.039(3) 0.001(2) -0.003(2) -0.006(2)
O2 0.049(3) 0.046(3) 0.032(3) 0.011(2) 0.001(2) -0.001(2)
C2 0.029(3) 0.031(3) 0.035(3) -0.002(3) 0.007(3) 0.007(2)
N2 0.018(2) 0.037(3) 0.046(3) -0.010(2) 0.006(2) -0.002(2)
O3 0.036(2) 0.044(2) 0.051(3) 0.010(2) 0.005(2) 0.001(2)
C3 0.020(3) 0.030(3) 0.047(4) 0.001(3) -0.001(3) 0.002(2)
N3 0.021(2) 0.041(3) 0.049(3) -0.012(3) 0.008(2) -0.002(2)
N5 0.019(2) 0.041(3) 0.039(3) -0.005(2) 0.008(2) 0.002(2)
C5 0.020(3) 0.054(4) 0.048(4) -0.008(3) 0.002(3) -0.001(3)
O4 0.031(2) 0.057(3) 0.038(3) 0.008(2) -0.0019(19) 0.000(2)
C4 0.018(3) 0.054(4) 0.055(4) -0.015(4) 0.012(3) 0.000(3)
N4 0.030(3) 0.044(3) 0.059(4) -0.016(3) 0.006(3) -0.002(2)
C9 0.026(3) 0.031(3) 0.061(5) -0.004(3) 0.008(3) 0.002(3)
C8 0.025(3) 0.028(3) 0.056(4) -0.009(3) 0.012(3) -0.005(2)
N7 0.019(2) 0.040(3) 0.047(3) -0.002(3) 0.003(2) 0.003(2)
C7 0.039(4) 0.074(5) 0.045(4) -0.020(4) 0.002(3) 0.001(3)
C6 0.043(4) 0.071(5) 0.044(4) -0.015(4) 0.019(3) 0.007(3)
C10 0.018(3) 0.039(3) 0.046(4) -0.005(3) 0.005(3) 0.001(2)
C12 0.025(3) 0.032(3) 0.043(4) -0.005(3) 0.005(3) -0.002(2)
C11 0.017(3) 0.041(3) 0.044(4) -0.001(3) 0.008(3) 0.001(2)
C13 0.018(3) 0.038(3) 0.040(4) -0.004(3) 0.005(2) -0.001(2)
C14 0.023(3) 0.046(3) 0.037(4) -0.004(3) 0.010(3) 0.002(3)
C15 0.028(3) 0.047(4) 0.039(4) -0.003(3) -0.002(3) 0.006(3)
C16 0.025(3) 0.043(3) 0.038(4) -0.004(3) 0.005(3) 0.004(3)
C17 0.038(4) 0.086(5) 0.051(5) 0.005(4) 0.012(3) 0.019(4)
C18 0.055(5) 0.123(8) 0.049(5) -0.023(5) -0.003(4) 0.035(5)
C19 0.053(5) 0.127(8) 0.039(4) -0.029(5) -0.009(4) 0.021(5)
C20 0.029(3) 0.072(5) 0.053(5) -0.017(4) -0.009(3) 0.008(3)
C21 0.025(3) 0.063(4) 0.025(3) 0.003(3) 0.003(3) 0.015(3)
C22 0.039(4) 0.047(4) 0.038(4) 0.003(3) 0.000(3) -0.004(3)
C23 0.056(4) 0.054(4) 0.037(4) -0.009(3) -0.011(3) -0.009(3)
C24 0.126(6) 0.052(4) 0.046(4) 0.017(4) -0.026(4) -0.009(4)
C25 0.129(7) 0.070(5) 0.054(5) 0.004(4) -0.032(5) -0.025(5)
C26 0.064(5) 0.048(4) 0.044(4) 0.000(4) -0.008(4) -0.003(3)
C27 0.052(4) 0.053(4) 0.040(4) 0.015(4) -0.006(3) -0.004(3)
C28 0.042(4) 0.054(4) 0.042(4) 0.007(3) 0.000(3) 0.001(3)
C29 0.089(6) 0.069(5) 0.035(4) -0.008(4) 0.001(4) 0.031(4)
C30 0.060(5) 0.051(4) 0.036(4) 0.000(3) 0.002(3) 0.018(3)
C31 0.068(5) 0.036(3) 0.043(4) 0.002(3) -0.013(4) 0.002(3)
C32 0.058(4) 0.058(4) 0.036(4) 0.007(4) -0.012(3) -0.005(4)
C33 0.030(3) 0.040(3) 0.036(4) 0.010(3) 0.003(3) 0.000(3)
C34 0.023(3) 0.055(4) 0.033(4) 0.002(3) 0.001(3) -0.010(3)

loop_
_atom_type_symbol
_atom_type_description
_atom_type_scat_dispersion_real
_atom_type_scat_dispersion_imag
_atom_type_scat_source
C C 0.0033 0.0016 'International Tables Vol C Tables 4.2.6.8 and 6.1.1.4'
H H 0.0000 0.0000 'International Tables Vol C Tables 4.2.6.8 and 6.1.1.4'
Cd Cd -0.8075 1.2024 'International Tables Vol C Tables 4.2.6.8 and 6.1.1.4'
N N 0.0061 0.0033 'International Tables Vol C Tables 4.2.6.8 and 6.1.1.4'
O O 0.0106 0.0060 'International Tables Vol C Tables 4.2.6.8 and 6.1.1.4'
S S 0.1246 0.1234 'International Tables Vol C Tables 4.2.6.8 and 6.1.1.4'

loop_
_geom_angle_atom_site_label_1
_geom_angle_atom_site_label_2
_geom_angle_atom_site_label_3
_geom_angle
_geom_angle_site_symmetry_1
_geom_angle_site_symmetry_3
_geom_angle_publ_flag
N1 Cd1 O1 93.50(15) . . ?
N1 Cd1 O3 84.46(15) . 8_455 ?
N1 Cd1 O3 82.38(15) . 4_556 ?
N1 Cd1 N7 174.63(17) . 1_455 ?
O1 Cd1 O3 141.83(14) . 8_455 ?
O2 Cd1 N1 92.12(17) . . ?
O2 Cd1 O1 53.50(14) . . ?
O2 Cd1 O3 164.35(14) . 8_455 ?
O2 Cd1 O3 85.57(15) . 4_556 ?
O2 Cd1 O4 142.40(16) . 8_455 ?
O2 Cd1 N7 93.21(17) . 1_455 ?
O3 Cd1 O1 138.80(14) 4_556 . ?
O3 Cd1 O3 78.85(15) 4_556 8_455 ?
O4 Cd1 N1 92.28(16) 8_455 . ?
O4 Cd1 O1 88.96(15) 8_455 . ?
O4 Cd1 O3 132.02(16) 8_455 4_556 ?
O4 Cd1 O3 53.17(15) 8_455 8_455 ?
O4 Cd1 N7 83.88(16) 8_455 1_455 ?
N7 Cd1 O1 90.19(16) 1_455 . ?
N7 Cd1 O3 90.23(15) 1_455 8_455 ?
N7 Cd1 O3 97.39(15) 1_455 4_556 ?
N1 C1 H1 123.3 . . ?
N1 C1 N2 113.3(6) . . ?
N2 C1 H1 123.3 . . ?
C1 N1 Cd1 116.2(4) . . ?
C1 N1 C2 105.2(5) . . ?
C2 N1 Cd1 136.6(4) . . ?
N4 S1 N3 101.1(3) . . ?
C21 O1 Cd1 84.7(4) . . ?
C21 O2 Cd1 98.1(4) . . ?
N1 C2 C3 109.5(5) . . ?
C5 C2 N1 130.2(5) . . ?
C5 C2 C3 120.2(6) . . ?
C1 N2 C3 107.1(5) . . ?
C1 N2 C10 125.0(5) . . ?
C3 N2 C10 127.9(5) . . ?
Cd1 O3 Cd1 101.15(15) 4_546 8_556 ?
C34 O3 Cd1 173.1(4) . 4_546 ?
C34 O3 Cd1 85.7(4) . 8_556 ?
N2 C3 C2 104.9(5) . . ?
C4 C3 C2 121.7(5) . . ?
C4 C3 N2 133.5(5) . . ?
C13 N3 S1 106.3(4) . . ?
C14 N5 C11 123.6(5) . . ?
C14 N5 C16 106.6(5) . . ?
C16 N5 C11 129.5(5) . . ?
C2 C5 H5 121.2 . . ?
C7 C5 C2 117.6(6) . . ?
C7 C5 H5 121.2 . . ?
C34 O4 Cd1 98.7(4) . 8_556 ?
C3 C4 H4 121.7 . . ?
C6 C4 C3 116.6(5) . . ?
C6 C4 H4 121.7 . . ?
C12 N4 S1 106.5(4) . . ?
C8 C9 H9 118.4 . . ?
C11 C9 H9 118.4 . . ?
C11 C9 C8 123.2(5) . . ?
C9 C8 H8 119.9 . . ?
C10 C8 C9 120.3(6) . . ?
C10 C8 H8 119.9 . . ?
C14 N7 Cd1 121.5(4) . 1_655 ?
C14 N7 C15 105.7(5) . . ?
C15 N7 Cd1 130.4(4) . 1_655 ?
C5 C7 H7 119.1 . . ?
C5 C7 C6 121.9(6) . . ?
C6 C7 H7 119.1 . . ?
C4 C6 C7 122.1(6) . . ?
C4 C6 H6 118.9 . . ?
C7 C6 H6 118.9 . . ?
C8 C10 N2 121.6(5) . . ?
C8 C10 C13 118.3(5) . . ?
C13 C10 N2 120.1(5) . . ?
N4 C12 C11 127.2(5) . . ?
N4 C12 C13 113.4(5) . . ?
C11 C12 C13 119.4(5) . . ?
C9 C11 N5 121.7(5) . . ?
C9 C11 C12 117.3(5) . . ?
C12 C11 N5 120.9(5) . . ?
N3 C13 C10 125.7(5) . . ?
N3 C13 C12 112.7(5) . . ?
C10 C13 C12 121.4(5) . . ?
N5 C14 H14 123.5 . . ?
N7 C14 N5 113.0(6) . . ?
N7 C14 H14 123.5 . . ?
N7 C15 C16 109.1(5) . . ?
C20 C15 N7 129.3(6) . . ?
C20 C15 C16 121.5(6) . . ?
N5 C16 C15 105.5(5) . . ?
C17 C16 N5 133.5(6) . . ?
C17 C16 C15 120.9(6) . . ?
C16 C17 H17 121.7 . . ?
C18 C17 C16 116.6(7) . . ?
C18 C17 H17 121.7 . . ?
C17 C18 H18 118.9 . . ?
C17 C18 C19 122.1(8) . . ?
C19 C18 H18 118.9 . . ?
C18 C19 H19 119.2 . . ?
C20 C19 C18 121.6(7) . . ?
C20 C19 H19 119.2 . . ?
C15 C20 H20 121.4 . . ?
C19 C20 C15 117.2(6) . . ?
C19 C20 H20 121.4 . . ?
O1 C21 O2 123.4(6) . . ?
O1 C21 C22 119.2(6) . . ?
O2 C21 C22 117.4(6) . . ?
C23 C22 C21 123.1(6) . . ?
C24 C22 C21 120.8(6) . . ?
C24 C22 C23 116.1(6) . . ?
C22 C23 H23 118.6 . . ?
C22 C23 C26 122.8(6) . . ?
C26 C23 H23 118.6 . . ?
C22 C24 H24 119.5 . . ?
C22 C24 C25 121.1(7) . . ?
C25 C24 H24 119.5 . . ?
C24 C25 H25 119.2 . . ?
C27 C25 C24 121.7(8) . . ?
C27 C25 H25 119.2 . . ?
C23 C26 H26 119.3 . . ?
C27 C26 C23 121.5(6) . . ?
C27 C26 H26 119.3 . . ?
C25 C27 C28 119.3(7) . . ?
C26 C27 C25 116.4(7) . . ?
C26 C27 C28 124.3(6) . . ?
C29 C28 C27 119.4(7) . . ?
C31 C28 C27 122.9(6) . . ?
C31 C28 C29 117.6(6) . . ?
C28 C29 H29 119.2 . . ?
C30 C29 C28 121.5(7) . . ?
C30 C29 H29 119.2 . . ?
C29 C30 H30 119.4 . . ?
C33 C30 C29 121.1(6) . . ?
C33 C30 H30 119.4 . . ?
C28 C31 H31 119.3 . . ?
C28 C31 C32 121.4(6) . . ?
C32 C31 H31 119.3 . . ?
C31 C32 H32 119.4 . . ?
C31 C32 C33 121.3(7) . . ?
C33 C32 H32 119.4 . . ?
C30 C33 C32 117.0(6) . . ?
C30 C33 C34 122.5(5) . . ?
C32 C33 C34 120.5(6) . . ?
O3 C34 O4 122.3(6) . . ?
O3 C34 C33 121.1(6) . . ?
O4 C34 C33 116.5(6) . . ?

loop_
_geom_bond_atom_site_label_1
_geom_bond_atom_site_label_2
_geom_bond_distance
_geom_bond_site_symmetry_2
_geom_bond_publ_flag
Cd1 N1 2.346(5) . ?
Cd1 O1 2.569(4) . ?
Cd1 O2 2.271(4) . ?
Cd1 O3 2.588(5) 8_455 ?
Cd1 O3 2.428(4) 4_556 ?
Cd1 O4 2.305(4) 8_455 ?
Cd1 N7 2.348(5) 1_455 ?
C1 H1 0.9300 . ?
C1 N1 1.305(7) . ?
C1 N2 1.367(7) . ?
N1 C2 1.404(7) . ?
S1 N3 1.611(5) . ?
S1 N4 1.609(5) . ?
O1 C21 1.238(7) . ?
O2 C21 1.256(7) . ?
C2 C3 1.407(7) . ?
C2 C5 1.397(8) . ?
N2 C3 1.390(7) . ?
N2 C10 1.425(7) . ?
O3 C34 1.256(7) . ?
C3 C4 1.381(8) . ?
N3 C13 1.358(7) . ?
N5 C11 1.427(7) . ?
N5 C14 1.370(7) . ?
N5 C16 1.388(7) . ?
C5 H5 0.9300 . ?
C5 C7 1.359(9) . ?
O4 C34 1.261(7) . ?
C4 H4 0.9300 . ?
C4 C6 1.380(9) . ?
N4 C12 1.347(7) . ?
C9 H9 0.9300 . ?
C9 C8 1.423(8) . ?
C9 C11 1.349(8) . ?
C8 H8 0.9300 . ?
C8 C10 1.368(8) . ?
N7 C14 1.309(7) . ?
N7 C15 1.396(8) . ?
C7 H7 0.9300 . ?
C7 C6 1.384(9) . ?
C6 H6 0.9300 . ?
C10 C13 1.389(8) . ?
C12 C11 1.423(7) . ?
C12 C13 1.427(7) . ?
C14 H14 0.9300 . ?
C15 C16 1.406(8) . ?
C15 C20 1.376(8) . ?
C16 C17 1.382(9) . ?
C17 H17 0.9300 . ?
C17 C18 1.377(10) . ?
C18 H18 0.9300 . ?
C18 C19 1.390(11) . ?
C19 H19 0.9300 . ?
C19 C20 1.364(10) . ?
C20 H20 0.9300 . ?
C21 C22 1.518(8) . ?
C22 C23 1.365(9) . ?
C22 C24 1.352(10) . ?
C23 H23 0.9300 . ?
C23 C26 1.381(9) . ?
C24 H24 0.9300 . ?
C24 C25 1.410(10) . ?
C25 H25 0.9300 . ?
C25 C27 1.363(10) . ?
C26 H26 0.9300 . ?
C26 C27 1.352(9) . ?
C27 C28 1.480(9) . ?
C28 C29 1.398(9) . ?
C28 C31 1.367(9) . ?
C29 H29 0.9300 . ?
C29 C30 1.390(9) . ?
C30 H30 0.9300 . ?
C30 C33 1.383(9) . ?
C31 H31 0.9300 . ?
C31 C32 1.395(9) . ?
C32 H32 0.9300 . ?
C32 C33 1.404(9) . ?
C33 C34 1.495(8) . ?

loop_
_geom_torsion_atom_site_label_1
_geom_torsion_atom_site_label_2
_geom_torsion_atom_site_label_3
_geom_torsion_atom_site_label_4
_geom_torsion
_geom_torsion_site_symmetry_1
_geom_torsion_site_symmetry_2
_geom_torsion_site_symmetry_3
_geom_torsion_site_symmetry_4
_geom_torsion_publ_flag
Cd1 N1 C2 C3 162.9(4) . . . . ?
Cd1 N1 C2 C5 -16.7(10) . . . . ?
Cd1 O1 C21 O2 -5.6(6) . . . . ?
Cd1 O1 C21 C22 175.6(5) . . . . ?
Cd1 O2 C21 O1 6.4(6) . . . . ?
Cd1 O2 C21 C22 -174.8(4) . . . . ?
Cd1 O3 C34 O4 -2.1(6) 8_556 . . . ?
Cd1 O3 C34 C33 174.0(5) 8_556 . . . ?
Cd1 O4 C34 O3 2.4(6) 8_556 . . . ?
Cd1 O4 C34 C33 -173.9(4) 8_556 . . . ?
Cd1 N7 C14 N5 164.0(4) 1_655 . . . ?
Cd1 N7 C15 C16 -161.4(4) 1_655 . . . ?
Cd1 N7 C15 C20 17.8(10) 1_655 . . . ?
C1 N1 C2 C3 0.2(6) . . . . ?
C1 N1 C2 C5 -179.4(6) . . . . ?
C1 N2 C3 C2 -0.5(6) . . . . ?
C1 N2 C3 C4 178.6(6) . . . . ?
C1 N2 C10 C8 144.3(6) . . . . ?
C1 N2 C10 C13 -34.4(9) . . . . ?
N1 C1 N2 C3 0.6(7) . . . . ?
N1 C1 N2 C10 177.8(5) . . . . ?
N1 C2 C3 N2 0.2(6) . . . . ?
N1 C2 C3 C4 -179.0(5) . . . . ?
N1 C2 C5 C7 179.0(6) . . . . ?
S1 N3 C13 C10 -175.2(5) . . . . ?
S1 N3 C13 C12 -0.2(6) . . . . ?
S1 N4 C12 C11 178.0(5) . . . . ?
S1 N4 C12 C13 -1.3(7) . . . . ?
O1 C21 C22 C23 10.0(10) . . . . ?
O1 C21 C22 C24 -170.8(7) . . . . ?
O2 C21 C22 C23 -168.9(6) . . . . ?
O2 C21 C22 C24 10.4(10) . . . . ?
C2 C3 C4 C6 -0.6(9) . . . . ?
C2 C5 C7 C6 0.4(10) . . . . ?
N2 C1 N1 Cd1 -167.3(4) . . . . ?
N2 C1 N1 C2 -0.5(7) . . . . ?
N2 C3 C4 C6 -179.5(6) . . . . ?
N2 C10 C13 N3 -6.2(10) . . . . ?
N2 C10 C13 C12 179.2(6) . . . . ?
C3 C2 C5 C7 -0.5(9) . . . . ?
C3 N2 C10 C8 -39.1(9) . . . . ?
C3 N2 C10 C13 142.1(6) . . . . ?
C3 C4 C6 C7 0.5(10) . . . . ?
N3 S1 N4 C12 1.0(5) . . . . ?
N5 C16 C17 C18 179.9(7) . . . . ?
C5 C2 C3 N2 179.8(5) . . . . ?
C5 C2 C3 C4 0.6(9) . . . . ?
C5 C7 C6 C4 -0.4(11) . . . . ?
N4 S1 N3 C13 -0.5(5) . . . . ?
N4 C12 C11 N5 2.2(10) . . . . ?
N4 C12 C11 C9 -175.8(7) . . . . ?
N4 C12 C13 N3 1.0(8) . . . . ?
N4 C12 C13 C10 176.3(6) . . . . ?
C9 C8 C10 N2 -176.9(6) . . . . ?
C9 C8 C10 C13 1.8(10) . . . . ?
C8 C9 C11 N5 -179.4(6) . . . . ?
C8 C9 C11 C12 -1.3(10) . . . . ?
C8 C10 C13 N3 175.1(6) . . . . ?
C8 C10 C13 C12 0.4(9) . . . . ?
N7 C15 C16 N5 -1.1(7) . . . . ?
N7 C15 C16 C17 177.5(6) . . . . ?
N7 C15 C20 C19 -178.9(7) . . . . ?
C10 N2 C3 C2 -177.5(5) . . . . ?
C10 N2 C3 C4 1.6(10) . . . . ?
C11 N5 C14 N7 -175.2(5) . . . . ?
C11 N5 C16 C15 175.2(5) . . . . ?
C11 N5 C16 C17 -3.1(11) . . . . ?
C11 C9 C8 C10 -1.4(10) . . . . ?
C11 C12 C13 N3 -178.4(6) . . . . ?
C11 C12 C13 C10 -3.1(9) . . . . ?
C13 C12 C11 N5 -178.5(6) . . . . ?
C13 C12 C11 C9 3.4(9) . . . . ?
C14 N5 C11 C9 36.4(9) . . . . ?
C14 N5 C11 C12 -141.6(6) . . . . ?
C14 N5 C16 C15 1.0(6) . . . . ?
C14 N5 C16 C17 -177.3(7) . . . . ?
C14 N7 C15 C16 0.8(7) . . . . ?
C14 N7 C15 C20 179.9(7) . . . . ?
C15 N7 C14 N5 -0.1(7) . . . . ?
C15 C16 C17 C18 1.8(11) . . . . ?
C16 N5 C11 C9 -137.0(7) . . . . ?
C16 N5 C11 C12 45.0(9) . . . . ?
C16 N5 C14 N7 -0.5(7) . . . . ?
C16 C15 C20 C19 0.2(11) . . . . ?
C16 C17 C18 C19 -0.4(13) . . . . ?
C17 C18 C19 C20 -1.2(15) . . . . ?
C18 C19 C20 C15 1.3(13) . . . . ?
C20 C15 C16 N5 179.7(6) . . . . ?
C20 C15 C16 C17 -1.8(10) . . . . ?
C21 C22 C23 C26 175.6(6) . . . . ?
C21 C22 C24 C25 -179.9(8) . . . . ?
C22 C23 C26 C27 2.7(12) . . . . ?
C22 C24 C25 C27 6.0(16) . . . . ?
C23 C22 C24 C25 -0.6(13) . . . . ?
C23 C26 C27 C25 2.7(12) . . . . ?
C23 C26 C27 C28 -177.1(7) . . . . ?
C24 C22 C23 C26 -3.7(11) . . . . ?
C24 C25 C27 C26 -6.9(14) . . . . ?
C24 C25 C27 C28 172.9(8) . . . . ?
C25 C27 C28 C29 -142.7(9) . . . . ?
C25 C27 C28 C31 34.0(11) . . . . ?
C26 C27 C28 C29 37.1(11) . . . . ?
C26 C27 C28 C31 -146.2(8) . . . . ?
C27 C28 C29 C30 175.5(7) . . . . ?
C27 C28 C31 C32 -176.0(7) . . . . ?
C28 C29 C30 C33 -0.6(12) . . . . ?
C28 C31 C32 C33 1.7(11) . . . . ?
C29 C28 C31 C32 0.8(11) . . . . ?
C29 C30 C33 C32 3.0(10) . . . . ?
C29 C30 C33 C34 -175.2(7) . . . . ?
C30 C33 C34 O3 -2.7(9) . . . . ?
C30 C33 C34 O4 173.6(6) . . . . ?
C31 C28 C29 C30 -1.3(12) . . . . ?
C31 C32 C33 C30 -3.5(10) . . . . ?
C31 C32 C33 C34 174.6(6) . . . . ?
C32 C33 C34 O3 179.2(6) . . . . ?
C32 C33 C34 O4 -4.4(9) . . . . ?
